data_4120416
loop_
_publ_author_name
'Lakmal C. Kalutarage'
'Philip D. Martin'
'Mary Jane Heeg'
'Charles H. Winter'

_publ_section_title
;
 Volatile and Thermally Stable Mid to Late Transition Metal Complexes
 Containing \a-Imino Alkoxide Ligands, a New Strongly Reducing Coreagent,
 and Thermal Atomic Layer Deposition of Ni, Co, Fe, and Cr Metal Films
;
_journal_name_full 'Journal of the American Chemical Society'
_journal_page_first 12588
_journal_page_last 12591
_journal_paper_doi 10.1021/ja407014w
_journal_volume 135
_journal_year 2013
_chemical_formula_sum 'C24 H53 Cr N6 O2'
_chemical_formula_weight 509.72
_chemical_name_systematic
; 
 ? 
;
_space_group_IT_number 1
_symmetry_space_group_name_Hall 'P 1'
_symmetry_space_group_name_H-M 'P 1'
_atom_sites_solution_hydrogens geom
_atom_sites_solution_primary direct
_atom_sites_solution_secondary difmap
_audit_creation_method SHELXL-97
_cell_angle_alpha 80.459(5)
_cell_angle_beta 76.204(5)
_cell_angle_gamma 70.773(5)
_cell_formula_units_Z 1
_cell_length_a 7.7205(8)
_cell_length_b 9.8256(11)
_cell_length_c 10.5948(12)
_cell_measurement_temperature 100(2)
_cell_volume 733.64(14)
_computing_structure_refinement 'SHELXL-97 (Sheldrick, 2008)'
_computing_structure_solution 'SHELXS-97 (Sheldrick, 2008)'
_diffrn_ambient_temperature 100(2)
_diffrn_measured_fraction_theta_full 0.993
_diffrn_measured_fraction_theta_max 0.993
_diffrn_radiation_monochromator graphite
_diffrn_radiation_source 'fine-focus sealed tube'
_diffrn_radiation_type MoK\a
_diffrn_radiation_wavelength 0.71073
_diffrn_reflns_av_R_equivalents 0.0341
_diffrn_reflns_av_sigmaI/netI 0.0290
_diffrn_reflns_limit_h_max 12
_diffrn_reflns_limit_h_min -12
_diffrn_reflns_limit_k_max 16
_diffrn_reflns_limit_k_min -16
_diffrn_reflns_limit_l_max 17
_diffrn_reflns_limit_l_min -17
_diffrn_reflns_number 51547
_diffrn_reflns_theta_full 36.46
_diffrn_reflns_theta_max 36.46
_diffrn_reflns_theta_min 1.99
_exptl_absorpt_coefficient_mu 0.419
_exptl_absorpt_correction_T_max 0.8749
_exptl_absorpt_correction_T_min 0.7242
_exptl_crystal_density_diffrn 1.154
_exptl_crystal_F_000 279
_exptl_crystal_size_max 0.82
_exptl_crystal_size_mid 0.64
_exptl_crystal_size_min 0.33
_refine_diff_density_max 1.294
_refine_diff_density_min -0.449
_refine_diff_density_rms 0.059
_refine_ls_abs_structure_details 'Flack H D (1983), Acta Cryst. A39, 876-881'
_refine_ls_abs_structure_Flack 0.30(2)
_refine_ls_extinction_method none
_refine_ls_goodness_of_fit_ref 0.612
_refine_ls_hydrogen_treatment mixed
_refine_ls_matrix_type full
_refine_ls_number_parameters 316
_refine_ls_number_reflns 13044
_refine_ls_number_restraints 3
_refine_ls_restrained_S_all 0.611
_refine_ls_R_factor_all 0.0328
_refine_ls_R_factor_gt 0.0303
_refine_ls_shift/su_max 0.003
_refine_ls_shift/su_mean 0.001
_refine_ls_structure_factor_coef Fsqd
_refine_ls_weighting_details 'calc w=1/[\s^2^(Fo^2^)+(0.1017P)^2^+0.6101P] where P=(Fo^2^+2Fc^2^)/3'
_refine_ls_weighting_scheme calc
_refine_ls_wR_factor_gt 0.0920
_refine_ls_wR_factor_ref 0.0958
_reflns_number_gt 12207
_reflns_number_total 13044
_reflns_threshold_expression >2sigma(I)
_cod_data_source_file ja407014w_si_002_5.cif
_cod_data_source_block lk914_p6a_smalluc_p1bar_s
_cod_database_code 4120416

loop_
_symmetry_equiv_pos_as_xyz
'x, y, z'

loop_
_atom_site_label
_atom_site_type_symbol
_atom_site_fract_x
_atom_site_fract_y
_atom_site_fract_z
_atom_site_U_iso_or_equiv
_atom_site_adp_type
_atom_site_occupancy
_atom_site_symmetry_multiplicity
_atom_site_calc_flag
_atom_site_refinement_flags
Cr1 Cr 0.43359(6) 0.44508(5) 0.62255(4) 0.00836(3) Uani 1 1 d .
C1 C 0.9187(3) 0.2540(3) 0.5233(2) 0.0181(4) Uani 1 1 d .
H1A H 0.9497 0.3426 0.5250 0.027 Uiso 1 1 calc R
H1B H 1.0342 0.1745 0.5020 0.027 Uiso 1 1 calc R
H1C H 0.8479 0.2294 0.6091 0.027 Uiso 1 1 calc R
O2 O 0.5222(2) 0.25982(16) 0.72170(14) 0.0111(3) Uani 1 1 d .
C25 C 0.3148(3) 0.6642(2) 0.29658(19) 0.0117(3) Uani 1 1 d .
C26 C 0.5222(3) 0.7864(2) 0.39590(19) 0.0102(3) Uani 1 1 d .
O1 O 0.3460(2) 0.63138(16) 0.52367(14) 0.0102(2) Uani 1 1 d .
C13 C 0.2546(3) 0.3679(2) 0.87806(19) 0.0099(3) Uani 1 1 d .
C28 C 0.5539(3) 0.2237(2) 0.9482(2) 0.0128(3) Uani 1 1 d .
C27 C 0.0663(3) 0.6114(2) 0.8246(2) 0.0120(3) Uani 1 1 d .
N3 N 0.6385(2) 0.41088(19) 0.44882(16) 0.0094(3) Uani 1 1 d .
C2 C 0.6116(3) 0.5236(2) 0.36724(18) 0.0103(3) Uani 1 1 d .
H19 H 0.6979 0.5253 0.2868 0.012 Uiso 1 1 calc R
C3 C 0.4436(3) 0.6538(2) 0.39814(18) 0.0090(3) Uani 1 1 d .
C4 C 0.1502(3) 0.8046(3) 0.3032(2) 0.0179(4) Uani 1 1 d .
H3 H 0.1966 0.8869 0.2646 0.027 Uiso 1 1 calc R
H1 H 0.0889 0.8179 0.3945 0.027 Uiso 1 1 calc R
H2 H 0.0601 0.7986 0.2546 0.027 Uiso 1 1 calc R
C5 C 0.4176(3) 0.6508(3) 0.1535(2) 0.0180(4) Uani 1 1 d .
H4 H 0.3307 0.6489 0.1002 0.027 Uiso 1 1 calc R
H5 H 0.5225 0.5611 0.1478 0.027 Uiso 1 1 calc R
H6 H 0.4650 0.7338 0.1213 0.027 Uiso 1 1 calc R
C6 C 0.2282(3) 0.5398(3) 0.3372(2) 0.0177(4) Uani 1 1 d .
H9 H 0.1616 0.5445 0.4283 0.027 Uiso 1 1 calc R
H7 H 0.3275 0.4471 0.3283 0.027 Uiso 1 1 calc R
H8 H 0.1403 0.5484 0.2810 0.027 Uiso 1 1 calc R
C7 C 0.6681(3) 0.7345(3) 0.4854(2) 0.0168(4) Uani 1 1 d .
H10 H 0.6962 0.8182 0.5049 0.025 Uiso 1 1 calc R
H11 H 0.7829 0.6675 0.4410 0.025 Uiso 1 1 calc R
H12 H 0.6174 0.6851 0.5669 0.025 Uiso 1 1 calc R
C8 C 0.3701(4) 0.9172(3) 0.4534(2) 0.0167(4) Uani 1 1 d .
H15 H 0.3012 0.8860 0.5375 0.025 Uiso 1 1 calc R
H14 H 0.2837 0.9620 0.3934 0.025 Uiso 1 1 calc R
H13 H 0.4277 0.9877 0.4665 0.025 Uiso 1 1 calc R
C9 C 0.6217(4) 0.8363(3) 0.2615(2) 0.0185(4) Uani 1 1 d .
H18 H 0.5361 0.8642 0.2002 0.028 Uiso 1 1 calc R
H16 H 0.7321 0.7571 0.2295 0.028 Uiso 1 1 calc R
H17 H 0.6606 0.9196 0.2690 0.028 Uiso 1 1 calc R
C10 C 0.7998(3) 0.2782(2) 0.4196(2) 0.0111(3) Uani 1 1 d .
C11 C 0.7179(4) 0.1538(2) 0.4339(2) 0.0175(4) Uani 1 1 d .
H22 H 0.6529 0.1401 0.5244 0.026 Uiso 1 1 calc R
H23 H 0.8189 0.0649 0.4113 0.026 Uiso 1 1 calc R
H21 H 0.6292 0.1763 0.3753 0.026 Uiso 1 1 calc R
C12 C 0.9210(3) 0.2894(3) 0.2836(2) 0.0169(4) Uani 1 1 d .
H24 H 0.8489 0.2942 0.2175 0.025 Uiso 1 1 calc R
H26 H 1.0321 0.2041 0.2749 0.025 Uiso 1 1 calc R
H25 H 0.9597 0.3769 0.2712 0.025 Uiso 1 1 calc R
N4 N 0.2295(2) 0.48026(18) 0.79604(16) 0.0096(3) Uani 1 1 d .
C14 C 0.4240(3) 0.2360(2) 0.84685(18) 0.0092(3) Uani 1 1 d .
C15 C 0.3434(3) 0.1052(2) 0.84935(19) 0.0123(3) Uani 1 1 d .
C16 C 0.2012(3) 0.1550(3) 0.7596(2) 0.0168(4) Uani 1 1 d .
H28 H 0.1452 0.0782 0.7618 0.025 Uiso 1 1 calc R
H29 H 0.2644 0.1760 0.6701 0.025 Uiso 1 1 calc R
H27 H 0.1030 0.2425 0.7893 0.025 Uiso 1 1 calc R
C17 C 0.4997(3) -0.0279(2) 0.7926(2) 0.0166(4) Uani 1 1 d .
H30 H 0.5583 -0.0899 0.8630 0.025 Uiso 1 1 calc R
H32 H 0.5942 0.0049 0.7267 0.025 Uiso 1 1 calc R
H31 H 0.4455 -0.0828 0.7522 0.025 Uiso 1 1 calc R
C18 C 0.2472(3) 0.0530(3) 0.9840(2) 0.0156(4) Uani 1 1 d .
H34 H 0.1760 -0.0091 0.9735 0.023 Uiso 1 1 calc R
H33 H 0.1621 0.1368 1.0290 0.023 Uiso 1 1 calc R
H35 H 0.3420 -0.0020 1.0357 0.023 Uiso 1 1 calc R
C19 C 0.6369(4) 0.3519(3) 0.9089(2) 0.0182(4) Uani 1 1 d .
H38 H 0.5359 0.4423 0.8990 0.027 Uiso 1 1 calc R
H37 H 0.7269 0.3369 0.8260 0.027 Uiso 1 1 calc R
H36 H 0.7003 0.3575 0.9768 0.027 Uiso 1 1 calc R
C20 C 0.7171(3) 0.0844(3) 0.9424(3) 0.0189(4) Uani 1 1 d .
H39 H 0.7732 0.0669 0.8510 0.028 Uiso 1 1 calc R
H40 H 0.6719 0.0032 0.9868 0.028 Uiso 1 1 calc R
H41 H 0.8112 0.0933 0.9857 0.028 Uiso 1 1 calc R
C21 C 0.4509(4) 0.2396(3) 1.0915(2) 0.0196(4) Uani 1 1 d .
H44 H 0.5426 0.2182 1.1476 0.029 Uiso 1 1 calc R
H42 H 0.3770 0.1717 1.1182 0.029 Uiso 1 1 calc R
H43 H 0.3676 0.3388 1.0996 0.029 Uiso 1 1 calc R
C22 C -0.0548(4) 0.6013(3) 0.9607(2) 0.0189(4) Uani 1 1 d .
H46 H -0.1170 0.5275 0.9668 0.028 Uiso 1 1 calc R
H45 H -0.1493 0.6952 0.9763 0.028 Uiso 1 1 calc R
H47 H 0.0242 0.5748 1.0263 0.028 Uiso 1 1 calc R
C23 C 0.1491(4) 0.7363(2) 0.8125(2) 0.0176(4) Uani 1 1 d .
H50 H 0.2083 0.7261 0.8872 0.026 Uiso 1 1 calc R
H49 H 0.0491 0.8288 0.8113 0.026 Uiso 1 1 calc R
H48 H 0.2428 0.7338 0.7315 0.026 Uiso 1 1 calc R
C24 C -0.0497(3) 0.6351(3) 0.7208(2) 0.0180(4) Uani 1 1 d .
H51 H 0.0320 0.6311 0.6342 0.027 Uiso 1 1 calc R
H53 H -0.1450 0.7300 0.7259 0.027 Uiso 1 1 calc R
H52 H -0.1109 0.5593 0.7353 0.027 Uiso 1 1 calc R

loop_
_atom_site_aniso_label
_atom_site_aniso_U_11
_atom_site_aniso_U_22
_atom_site_aniso_U_33
_atom_site_aniso_U_23
_atom_site_aniso_U_13
_atom_site_aniso_U_12
Cr1 0.00895(5) 0.00718(5) 0.00697(4) 0.00026(3) -0.00023(3) -0.00123(3)
C1 0.0128(8) 0.0219(11) 0.0160(9) -0.0037(8) -0.0045(7) 0.0016(8)
O2 0.0116(6) 0.0092(6) 0.0084(5) 0.0004(5) 0.0009(5) -0.0005(5)
C25 0.0101(7) 0.0156(9) 0.0100(7) -0.0009(6) -0.0043(6) -0.0031(6)
C26 0.0095(7) 0.0098(8) 0.0117(7) 0.0006(6) -0.0040(6) -0.0027(6)
O1 0.0108(6) 0.0096(6) 0.0074(5) 0.0008(5) 0.0013(4) -0.0023(5)
C13 0.0092(7) 0.0085(7) 0.0099(7) -0.0004(6) -0.0012(6) -0.0005(6)
C28 0.0137(8) 0.0127(8) 0.0115(7) -0.0003(6) -0.0012(6) -0.0048(6)
C27 0.0120(8) 0.0101(8) 0.0107(8) -0.0023(6) 0.0012(6) -0.0011(6)
N3 0.0089(6) 0.0096(7) 0.0090(6) -0.0017(5) -0.0003(5) -0.0026(5)
C2 0.0113(7) 0.0104(8) 0.0084(7) -0.0008(6) 0.0001(6) -0.0036(6)
C3 0.0085(7) 0.0081(7) 0.0081(7) 0.0003(6) -0.0001(5) -0.0011(6)
C4 0.0154(9) 0.0192(10) 0.0191(10) 0.0012(8) -0.0075(8) -0.0038(8)
C5 0.0183(9) 0.0268(12) 0.0097(8) -0.0014(8) -0.0028(7) -0.0080(9)
C6 0.0179(9) 0.0199(11) 0.0192(10) -0.0018(8) -0.0051(8) -0.0098(8)
C7 0.0176(9) 0.0198(11) 0.0169(9) 0.0003(8) -0.0090(7) -0.0080(8)
C8 0.0192(10) 0.0122(9) 0.0178(9) -0.0043(7) -0.0018(7) -0.0035(7)
C9 0.0225(11) 0.0190(10) 0.0146(9) 0.0024(8) 0.0003(8) -0.0119(9)
C10 0.0102(7) 0.0085(7) 0.0112(8) -0.0011(6) -0.0011(6) 0.0008(6)
C11 0.0231(11) 0.0101(9) 0.0176(9) -0.0025(7) 0.0004(8) -0.0052(8)
C12 0.0132(8) 0.0160(9) 0.0140(9) -0.0028(7) 0.0032(7) 0.0020(7)
N4 0.0102(7) 0.0066(6) 0.0098(6) -0.0002(5) -0.0016(5) -0.0001(5)
C14 0.0101(7) 0.0085(7) 0.0081(7) -0.0001(6) -0.0016(6) -0.0023(6)
C15 0.0163(8) 0.0095(8) 0.0100(7) -0.0008(6) 0.0004(6) -0.0047(7)
C16 0.0181(9) 0.0154(10) 0.0190(9) -0.0013(8) -0.0065(8) -0.0059(8)
C17 0.0185(9) 0.0089(8) 0.0201(9) -0.0024(7) -0.0010(8) -0.0025(7)
C18 0.0177(9) 0.0141(9) 0.0142(8) 0.0012(7) -0.0001(7) -0.0071(8)
C19 0.0196(10) 0.0202(11) 0.0190(10) -0.0020(8) -0.0039(8) -0.0115(9)
C20 0.0126(9) 0.0173(10) 0.0226(10) -0.0006(8) -0.0069(8) 0.0027(7)
C21 0.0240(11) 0.0242(12) 0.0115(8) -0.0028(8) -0.0034(8) -0.0081(10)
C22 0.0199(10) 0.0163(10) 0.0140(9) -0.0019(8) 0.0054(8) -0.0029(8)
C23 0.0221(10) 0.0109(9) 0.0182(9) -0.0045(7) 0.0006(8) -0.0046(8)
C24 0.0128(9) 0.0190(10) 0.0183(9) -0.0029(8) -0.0048(7) 0.0021(8)

loop_
_atom_type_symbol
_atom_type_description
_atom_type_scat_dispersion_real
_atom_type_scat_dispersion_imag
_atom_type_scat_source
C C 0.0033 0.0016 'International Tables Vol C Tables 4.2.6.8 and 6.1.1.4'
H H 0.0000 0.0000 'International Tables Vol C Tables 4.2.6.8 and 6.1.1.4'
N N 0.0061 0.0033 'International Tables Vol C Tables 4.2.6.8 and 6.1.1.4'
O O 0.0106 0.0060 'International Tables Vol C Tables 4.2.6.8 and 6.1.1.4'
Cr Cr 0.3209 0.6236 'International Tables Vol C Tables 4.2.6.8 and 6.1.1.4'

loop_
_geom_angle_atom_site_label_1
_geom_angle_atom_site_label_2
_geom_angle_atom_site_label_3
_geom_angle
O2 Cr1 O1 179.56(10)
O2 Cr1 N4 80.78(7)
O1 Cr1 N4 99.23(7)
O2 Cr1 N3 99.40(7)
O1 Cr1 N3 80.59(7)
N4 Cr1 N3 179.67(10)
C10 C1 H1A 109.5
C10 C1 H1B 109.5
H1A C1 H1B 109.5
C10 C1 H1C 109.5
H1A C1 H1C 109.5
H1B C1 H1C 109.5
C14 O2 Cr1 118.57(13)
C6 C25 C4 106.16(18)
C6 C25 C5 107.04(19)
C4 C25 C5 108.66(19)
C6 C25 C3 107.76(17)
C4 C25 C3 111.46(18)
C5 C25 C3 115.28(18)
C8 C26 C9 108.63(19)
C8 C26 C7 106.64(18)
C9 C26 C7 106.94(19)
C8 C26 C3 112.18(17)
C9 C26 C3 115.21(18)
C7 C26 C3 106.75(17)
C3 O1 Cr1 118.22(12)
N4 C13 C14 119.84(17)
C20 C28 C21 109.0(2)
C20 C28 C19 107.54(19)
C21 C28 C19 105.19(19)
C20 C28 C14 112.28(19)
C21 C28 C14 115.23(19)
C19 C28 C14 107.12(17)
N4 C27 C24 106.99(17)
N4 C27 C22 114.22(18)
C24 C27 C22 110.2(2)
N4 C27 C23 105.67(18)
C24 C27 C23 110.8(2)
C22 C27 C23 108.84(19)
C2 N3 C10 121.72(18)
C2 N3 Cr1 110.93(14)
C10 N3 Cr1 127.33(13)
N3 C2 C3 120.28(17)
N3 C2 H19 119.9
C3 C2 H19 119.9
O1 C3 C2 109.83(16)
O1 C3 C25 108.85(17)
C2 C3 C25 105.34(16)
O1 C3 C26 107.25(16)
C2 C3 C26 106.66(16)
C25 C3 C26 118.71(16)
C25 C4 H3 109.5
C25 C4 H1 109.5
H3 C4 H1 109.5
C25 C4 H2 109.5
H3 C4 H2 109.5
H1 C4 H2 109.5
C25 C5 H4 109.5
C25 C5 H5 109.5
H4 C5 H5 109.5
C25 C5 H6 109.5
H4 C5 H6 109.5
H5 C5 H6 109.5
C25 C6 H9 109.5
C25 C6 H7 109.5
H9 C6 H7 109.5
C25 C6 H8 109.5
H9 C6 H8 109.5
H7 C6 H8 109.5
C26 C7 H10 109.5
C26 C7 H11 109.5
H10 C7 H11 109.5
C26 C7 H12 109.5
H10 C7 H12 109.5
H11 C7 H12 109.5
C26 C8 H15 109.5
C26 C8 H14 109.5
H15 C8 H14 109.5
C26 C8 H13 109.5
H15 C8 H13 109.5
H14 C8 H13 109.5
C26 C9 H18 109.5
C26 C9 H16 109.5
H18 C9 H16 109.5
C26 C9 H17 109.5
H18 C9 H17 109.5
H16 C9 H17 109.5
N3 C10 C11 106.63(18)
N3 C10 C12 113.82(17)
C11 C10 C12 110.05(19)
N3 C10 C1 106.61(17)
C11 C10 C1 110.1(2)
C12 C10 C1 109.53(19)
C10 C11 H22 109.5
C10 C11 H23 109.5
H22 C11 H23 109.5
C10 C11 H21 109.5
H22 C11 H21 109.5
H23 C11 H21 109.5
C10 C12 H24 109.5
C10 C12 H26 109.5
H24 C12 H26 109.5
C10 C12 H25 109.5
H24 C12 H25 109.5
H26 C12 H25 109.5
C13 N4 C27 121.02(18)
C13 N4 Cr1 111.25(14)
C27 N4 Cr1 127.63(13)
O2 C14 C13 109.43(16)
O2 C14 C15 108.22(16)
C13 C14 C15 106.14(16)
O2 C14 C28 108.37(17)
C13 C14 C28 105.81(16)
C15 C14 C28 118.60(17)
C16 C15 C18 108.28(19)
C16 C15 C17 106.77(18)
C18 C15 C17 107.34(18)
C16 C15 C14 107.50(17)
C18 C15 C14 115.54(18)
C17 C15 C14 111.05(18)
C15 C16 H28 109.5
C15 C16 H29 109.5
H28 C16 H29 109.5
C15 C16 H27 109.5
H28 C16 H27 109.5
H29 C16 H27 109.5
C15 C17 H30 109.5
C15 C17 H32 109.5
H30 C17 H32 109.5
C15 C17 H31 109.5
H30 C17 H31 109.5
H32 C17 H31 109.5
C15 C18 H34 109.5
C15 C18 H33 109.5
H34 C18 H33 109.5
C15 C18 H35 109.5
H34 C18 H35 109.5
H33 C18 H35 109.5
C28 C19 H38 109.5
C28 C19 H37 109.5
H38 C19 H37 109.5
C28 C19 H36 109.5
H38 C19 H36 109.5
H37 C19 H36 109.5
C28 C20 H39 109.5
C28 C20 H40 109.5
H39 C20 H40 109.5
C28 C20 H41 109.5
H39 C20 H41 109.5
H40 C20 H41 109.5
C28 C21 H44 109.5
C28 C21 H42 109.5
H44 C21 H42 109.5
C28 C21 H43 109.5
H44 C21 H43 109.5
H42 C21 H43 109.5
C27 C22 H46 109.5
C27 C22 H45 109.5
H46 C22 H45 109.5
C27 C22 H47 109.5
H46 C22 H47 109.5
H45 C22 H47 109.5
C27 C23 H50 109.5
C27 C23 H49 109.5
H50 C23 H49 109.5
C27 C23 H48 109.5
H50 C23 H48 109.5
H49 C23 H48 109.5
C27 C24 H51 109.5
C27 C24 H53 109.5
H51 C24 H53 109.5
C27 C24 H52 109.5
H51 C24 H52 109.5
H53 C24 H52 109.5

loop_
_geom_bond_atom_site_label_1
_geom_bond_atom_site_label_2
_geom_bond_distance
Cr1 O2 1.9426(16)
Cr1 O1 1.9474(16)
Cr1 N4 2.1098(17)
Cr1 N3 2.1141(17)
C1 C10 1.535(3)
C1 H1A 0.9800
C1 H1B 0.9800
C1 H1C 0.9800
O2 C14 1.386(2)
C25 C6 1.534(3)
C25 C4 1.535(3)
C25 C5 1.539(3)
C25 C3 1.601(3)
C26 C8 1.525(3)
C26 C9 1.534(3)
C26 C7 1.549(3)
C26 C3 1.603(3)
O1 C3 1.386(2)
C13 N4 1.278(3)
C13 C14 1.523(3)
C28 C20 1.524(3)
C28 C21 1.543(3)
C28 C19 1.549(3)
C28 C14 1.601(3)
C27 N4 1.489(3)
C27 C24 1.521(3)
C27 C22 1.528(3)
C27 C23 1.536(3)
N3 C2 1.278(3)
N3 C10 1.492(3)
C2 C3 1.506(3)
C2 H19 0.9500
C4 H3 0.9800
C4 H1 0.9800
C4 H2 0.9800
C5 H4 0.9800
C5 H5 0.9800
C5 H6 0.9800
C6 H9 0.9800
C6 H7 0.9800
C6 H8 0.9800
C7 H10 0.9800
C7 H11 0.9800
C7 H12 0.9800
C8 H15 0.9800
C8 H14 0.9800
C8 H13 0.9800
C9 H18 0.9800
C9 H16 0.9800
C9 H17 0.9800
C10 C11 1.523(3)
C10 C12 1.528(3)
C11 H22 0.9800
C11 H23 0.9800
C11 H21 0.9800
C12 H24 0.9800
C12 H26 0.9800
C12 H25 0.9800
C14 C15 1.596(3)
C15 C16 1.529(3)
C15 C18 1.534(3)
C15 C17 1.550(3)
C16 H28 0.9800
C16 H29 0.9800
C16 H27 0.9800
C17 H30 0.9800
C17 H32 0.9800
C17 H31 0.9800
C18 H34 0.9800
C18 H33 0.9800
C18 H35 0.9800
C19 H38 0.9800
C19 H37 0.9800
C19 H36 0.9800
C20 H39 0.9800
C20 H40 0.9800
C20 H41 0.9800
C21 H44 0.9800
C21 H42 0.9800
C21 H43 0.9800
C22 H46 0.9800
C22 H45 0.9800
C22 H47 0.9800
C23 H50 0.9800
C23 H49 0.9800
C23 H48 0.9800
C24 H51 0.9800
C24 H53 0.9800
C24 H52 0.9800

loop_
_geom_torsion_atom_site_label_1
_geom_torsion_atom_site_label_2
_geom_torsion_atom_site_label_3
_geom_torsion_atom_site_label_4
_geom_torsion
O1 Cr1 O2 C14 91(13)
N4 Cr1 O2 C14 0.05(15)
N3 Cr1 O2 C14 179.77(15)
O2 Cr1 O1 C3 90(13)
N4 Cr1 O1 C3 -179.19(15)
N3 Cr1 O1 C3 1.08(15)
O2 Cr1 N3 C2 -178.08(15)
O1 Cr1 N3 C2 1.48(15)
N4 Cr1 N3 C2 -56(19)
O2 Cr1 N3 C10 0.17(18)
O1 Cr1 N3 C10 179.72(18)
N4 Cr1 N3 C10 123(19)
C10 N3 C2 C3 177.93(18)
Cr1 N3 C2 C3 -3.7(2)
Cr1 O1 C3 C2 -3.0(2)
Cr1 O1 C3 C25 111.82(16)
Cr1 O1 C3 C26 -118.57(14)
N3 C2 C3 O1 4.6(3)
N3 C2 C3 C25 -112.5(2)
N3 C2 C3 C26 120.5(2)
C6 C25 C3 O1 -45.9(2)
C4 C25 C3 O1 70.2(2)
C5 C25 C3 O1 -165.34(19)
C6 C25 C3 C2 71.8(2)
C4 C25 C3 C2 -172.07(17)
C5 C25 C3 C2 -47.6(2)
C6 C25 C3 C26 -168.88(18)
C4 C25 C3 C26 -52.8(2)
C5 C25 C3 C26 71.7(3)
C8 C26 C3 O1 -50.3(2)
C9 C26 C3 O1 -175.23(18)
C7 C26 C3 O1 66.2(2)
C8 C26 C3 C2 -167.89(17)
C9 C26 C3 C2 67.1(2)
C7 C26 C3 C2 -51.4(2)
C8 C26 C3 C25 73.5(2)
C9 C26 C3 C25 -51.5(3)
C7 C26 C3 C25 -170.03(18)
C2 N3 C10 C11 -123.8(2)
Cr1 N3 C10 C11 58.1(2)
C2 N3 C10 C12 -2.3(3)
Cr1 N3 C10 C12 179.66(16)
C2 N3 C10 C1 118.6(2)
Cr1 N3 C10 C1 -59.5(2)
C14 C13 N4 C27 -179.31(18)
C14 C13 N4 Cr1 4.1(2)
C24 C27 N4 C13 -118.2(2)
C22 C27 N4 C13 4.0(3)
C23 C27 N4 C13 123.6(2)
C24 C27 N4 Cr1 57.7(2)
C22 C27 N4 Cr1 -179.99(16)
C23 C27 N4 Cr1 -60.4(2)
O2 Cr1 N4 C13 -2.30(15)
O1 Cr1 N4 C13 178.14(15)
N3 Cr1 N4 C13 -125(19)
O2 Cr1 N4 C27 -178.61(18)
O1 Cr1 N4 C27 1.83(18)
N3 Cr1 N4 C27 59(19)
Cr1 O2 C14 C13 1.8(2)
Cr1 O2 C14 C15 117.07(16)
Cr1 O2 C14 C28 -113.11(16)
N4 C13 C14 O2 -4.1(3)
N4 C13 C14 C15 -120.6(2)
N4 C13 C14 C28 112.5(2)
C20 C28 C14 O2 -70.7(2)
C21 C28 C14 O2 163.76(19)
C19 C28 C14 O2 47.1(2)
C20 C28 C14 C13 172.01(18)
C21 C28 C14 C13 46.5(2)
C19 C28 C14 C13 -70.2(2)
C20 C28 C14 C15 53.1(2)
C21 C28 C14 C15 -72.4(3)
C19 C28 C14 C15 170.93(18)
O2 C14 C15 C16 -65.0(2)
C13 C14 C15 C16 52.4(2)
C28 C14 C15 C16 171.11(18)
O2 C14 C15 C18 173.98(18)
C13 C14 C15 C18 -68.7(2)
C28 C14 C15 C18 50.1(3)
O2 C14 C15 C17 51.4(2)
C13 C14 C15 C17 168.82(17)
C28 C14 C15 C17 -72.4(2)
